data_4080585
loop_
_publ_author_name
'Cooper, Robert T.'
'Chadwick, F. Mark'
'Ashley, Andrew E.'
'O&#x2019;Hare, Dermot'

_publ_section_title
;
 Synthesis and Characterization of Group 4 Permethylpentalene Dichloride
 Complexes
;
_journal_issue 7
_journal_name_full Organometallics
_journal_page_first 2228
_journal_paper_doi 10.1021/om400103g
_journal_volume 32
_journal_year 2013
_chemical_formula_moiety 'C28 H36 Cl4 Ti2'
_chemical_formula_sum 'C28 H36 Cl4 Ti2'
_chemical_formula_weight 610.20
_chemical_melting_point ?
_space_group_IT_number 2
_symmetry_cell_setting triclinic
_symmetry_space_group_name_Hall '-P 1'
_symmetry_space_group_name_H-M 'P -1'
_atom_sites_solution_hydrogens difmap
_atom_sites_solution_primary direct
_audit_creation_date 13-01-28
_audit_creation_method CRYSTALS_ver_14.40
_cell_angle_alpha 83.7249(7)
_cell_angle_beta 75.9084(7)
_cell_angle_gamma 78.9043(8)
_cell_formula_units_Z 4
_cell_length_a 10.2516(2)
_cell_length_b 15.1798(3)
_cell_length_c 18.8164(3)
_cell_measurement_reflns_used 41221
_cell_measurement_temperature 150
_cell_measurement_theta_max 28
_cell_measurement_theta_min 5
_cell_volume 2780.95(9)
_computing_cell_refinement 'DENZO/SCALEPACK (Otwinowski & Minor, 1997)'
_computing_data_collection 'COLLECT (Nonius, 2001).'
_computing_data_reduction 'DENZO/SCALEPACK (Otwinowski & Minor, 1997)'
_computing_molecular_graphics 'CAMERON (Watkin et al., 1996)'
_computing_publication_material 'CRYSTALS (Betteridge et al., 2003)'
_computing_structure_refinement 'CRYSTALS (Betteridge et al., 2003)'
_computing_structure_solution 'SIR92 (Altomare et al., 1994)'
_diffrn_ambient_temperature 150
_diffrn_measured_fraction_theta_full 0.990
_diffrn_measured_fraction_theta_max 0.990
_diffrn_measurement_device Area
_diffrn_measurement_device_type 'Nonius KappaCCD'
_diffrn_measurement_method \w
_diffrn_radiation_monochromator graphite
_diffrn_radiation_type 'Mo K\a'
_diffrn_radiation_wavelength 0.71073
_diffrn_reflns_av_R_equivalents 0.039
_diffrn_reflns_limit_h_max 13
_diffrn_reflns_limit_h_min -12
_diffrn_reflns_limit_k_max 19
_diffrn_reflns_limit_k_min -18
_diffrn_reflns_limit_l_max 24
_diffrn_reflns_limit_l_min -24
_diffrn_reflns_number 41221
_diffrn_reflns_theta_full 26.937
_diffrn_reflns_theta_max 27.486
_diffrn_reflns_theta_min 5.096
_diffrn_standards_number 0
_exptl_absorpt_coefficient_mu 0.975
_exptl_absorpt_correction_T_max 0.82
_exptl_absorpt_correction_T_min 0.73
_exptl_absorpt_correction_type multi-scan
_exptl_absorpt_process_details 'DENZO/SCALEPACK (Otwinowski & Minor, 1997)'
_exptl_crystal_colour clear_intense_red
_exptl_crystal_density_diffrn 1.457
_exptl_crystal_density_meas ?
_exptl_crystal_density_method 'not measured'
_exptl_crystal_description block
_exptl_crystal_F_000 1264
_exptl_crystal_size_max 0.36
_exptl_crystal_size_mid 0.32
_exptl_crystal_size_min 0.20
_refine_diff_density_max 2.14
_refine_diff_density_min -1.17
_refine_ls_extinction_method None
_refine_ls_goodness_of_fit_ref 1.0001
_refine_ls_hydrogen_treatment constr
_refine_ls_matrix_type full
_refine_ls_number_parameters 613
_refine_ls_number_reflns 12640
_refine_ls_number_restraints 0
_refine_ls_R_factor_all 0.0696
_refine_ls_R_factor_gt 0.0520
_refine_ls_shift/su_max 0.0009641
_refine_ls_shift/su_mean 0.0000198
_refine_ls_structure_factor_coef Fsqd
_refine_ls_weighting_details
;
 Method, part 1, Chebychev polynomial, (Watkin, 1994, Prince, 1982) 
 [weight] = 1.0/[A~0~*T~0~(x)+A~1~*T~1~(x) ... +A~n-1~]*T~n-1~(x)] 
 where A~i~ are the Chebychev coefficients listed below and x= Fcalc/Fmax 
 Method = Robust Weighting (Prince, 1982) 
 W = [weight] * [1-(deltaF/6*sigmaF)^2^]^2^ 
 A~i~ are: 
 23.4 34.6 16.5 4.20 
;
_refine_ls_weighting_scheme calc
_refine_ls_wR_factor_all 0.1373
_refine_ls_wR_factor_gt 0.1191
_refine_ls_wR_factor_ref 0.1373
_reflns_limit_h_max 13
_reflns_limit_h_min -12
_reflns_limit_k_max 19
_reflns_limit_k_min -19
_reflns_limit_l_max 24
_reflns_limit_l_min 0
_reflns_number_gt 9638
_reflns_number_total 12640
_reflns_threshold_expression I>2.0\s(I)
_oxford_refine_ls_r_factor_ref 0.0696
_oxford_refine_ls_scale 0.3017(2)
_oxford_reflns_number_all 12640
_oxford_reflns_threshold_expression_ref I>-3.0\s(I)
_oxford_structure_analysis_title arc1592
_cod_data_source_file om400103g_si_001.cif
_cod_data_source_block 1
_cod_depositor_comments
;
The following automatic conversions were performed:

'_chemical_melting_point' value 'not measured' was changed to '?' -
the value is undefined or not given.

Automatic conversion script
Id: cif_fix_values 1891 2012-01-12 08:04:46Z andrius 

The following automatic conversions were performed:

'_exptl_crystal_density_meas' value 'not measured' was changed to '?'
- the value is perceived as not measured.

Automatic conversion script
Id: cif_fix_values 3008 2015-01-20 13:52:24Z robertas 
;
_cod_original_sg_symbol_H-M 'P -1 '
_cod_database_code 4080585

loop_
_symmetry_equiv_pos_as_xyz
x,y,z
-x,-y,-z

loop_
_atom_site_label
_atom_site_type_symbol
_atom_site_fract_x
_atom_site_fract_y
_atom_site_fract_z
_atom_site_U_iso_or_equiv
_atom_site_occupancy
_atom_site_adp_type
_atom_site_refinement_flags_posn
Ti1 Ti 0.12398(5) 0.04172(4) 0.04358(3) 0.0178 1.0000 Uani .
Cl1 Cl -0.06616(8) -0.04435(6) 0.07825(4) 0.0261 1.0000 Uani .
Cl2 Cl -0.02452(9) 0.18071(6) 0.06340(5) 0.0320 1.0000 Uani .
C1 C 0.3029(3) 0.1322(2) 0.02331(17) 0.0236 1.0000 Uani .
C2 C 0.3401(3) 0.0817(2) -0.03903(17) 0.0250 1.0000 Uani .
C3 C 0.3435(3) -0.0122(2) -0.01844(17) 0.0237 1.0000 Uani .
C4 C 0.3168(3) -0.0214(2) 0.06047(17) 0.0226 1.0000 Uani .
C5 C 0.2328(3) -0.0759(2) 0.11158(17) 0.0228 1.0000 Uani .
C6 C 0.1540(3) -0.0201(2) 0.16900(16) 0.0231 1.0000 Uani .
C7 C 0.1832(3) 0.0684(2) 0.15471(17) 0.0242 1.0000 Uani .
C8 C 0.2853(3) 0.0689(2) 0.08660(16) 0.0225 1.0000 Uani .
C9 C 0.2904(4) 0.2318(3) 0.0235(2) 0.0347 1.0000 Uani .
C10 C 0.3699(4) 0.1209(3) -0.11690(18) 0.0327 1.0000 Uani .
C11 C 0.3722(4) -0.0862(3) -0.0695(2) 0.0330 1.0000 Uani .
C12 C 0.2308(4) -0.1737(2) 0.1079(2) 0.0355 1.0000 Uani .
C13 C 0.0512(4) -0.0495(3) 0.23445(18) 0.0325 1.0000 Uani .
C14 C 0.1211(4) 0.1450(3) 0.20259(19) 0.0321 1.0000 Uani .
Ti2 Ti 0.63032(5) 0.03232(3) 0.54434(3) 0.0172 1.0000 Uani .
Cl3 Cl 0.43641(8) -0.04847(6) 0.57685(4) 0.0272 1.0000 Uani .
Cl4 Cl 0.49252(9) 0.17363(6) 0.57017(5) 0.0325 1.0000 Uani .
C15 C 0.8184(3) 0.1132(2) 0.52180(17) 0.0215 1.0000 Uani .
C16 C 0.8458(3) 0.0655(2) 0.45878(16) 0.0208 1.0000 Uani .
C17 C 0.8434(3) -0.0280(2) 0.47752(17) 0.0215 1.0000 Uani .
C18 C 0.8222(3) -0.0400(2) 0.55605(17) 0.0200 1.0000 Uani .
C19 C 0.7355(3) -0.0925(2) 0.60799(17) 0.0221 1.0000 Uani .
C20 C 0.6664(3) -0.0372(2) 0.66709(17) 0.0222 1.0000 Uani .
C21 C 0.7039(3) 0.0488(2) 0.65352(16) 0.0229 1.0000 Uani .
C22 C 0.8020(3) 0.0487(2) 0.58394(16) 0.0197 1.0000 Uani .
C23 C 0.8132(4) 0.2126(2) 0.5228(2) 0.0313 1.0000 Uani .
C24 C 0.8693(3) 0.1087(2) 0.38240(18) 0.0281 1.0000 Uani .
C25 C 0.8625(4) -0.0992(2) 0.42497(18) 0.0285 1.0000 Uani .
C26 C 0.7219(4) -0.1877(2) 0.6027(2) 0.0313 1.0000 Uani .
C27 C 0.5646(4) -0.0638(2) 0.73353(18) 0.0288 1.0000 Uani .
C28 C 0.6518(4) 0.1243(3) 0.70368(19) 0.0332 1.0000 Uani .
Ti3 Ti 0.06159(6) 0.55158(4) 0.27913(3) 0.0235 1.0000 Uani .
Ti4 Ti 0.43500(5) 0.43531(4) 0.23461(3) 0.0214 1.0000 Uani .
Cl5 Cl 0.27953(8) 0.55118(5) 0.17903(5) 0.0307 1.0000 Uani .
Cl6 Cl 0.22585(8) 0.44692(5) 0.33939(5) 0.0290 1.0000 Uani .
Cl7 Cl 0.10739(10) 0.67758(6) 0.32632(6) 0.0387 1.0000 Uani .
Cl8 Cl 0.34938(10) 0.31512(6) 0.20199(5) 0.0351 1.0000 Uani .
C29 C -0.1546(4) 0.5763(3) 0.3714(2) 0.0331 1.0000 Uani .
C30 C -0.1085(4) 0.4827(2) 0.3846(2) 0.0323 1.0000 Uani .
C31 C -0.0757(4) 0.4387(2) 0.3178(2) 0.0305 1.0000 Uani .
C32 C -0.1094(3) 0.5048(2) 0.2628(2) 0.0270 1.0000 Uani .
C33 C -0.0371(4) 0.5207(3) 0.1875(2) 0.0369 1.0000 Uani .
C34 C -0.0512(4) 0.6156(3) 0.1742(2) 0.0381 1.0000 Uani .
C35 C -0.1205(4) 0.6604(3) 0.2401(2) 0.0376 1.0000 Uani .
C36 C -0.1551(3) 0.5900(2) 0.2948(2) 0.0321 1.0000 Uani .
C37 C -0.1989(4) 0.6445(3) 0.4289(2) 0.0404 1.0000 Uani .
C38 C -0.0948(5) 0.4361(3) 0.4565(2) 0.0406 1.0000 Uani .
C39 C -0.0247(4) 0.3395(2) 0.3096(2) 0.0358 1.0000 Uani .
C40 C 0.0275(5) 0.4543(3) 0.1315(3) 0.0504 1.0000 Uani .
C41 C -0.0002(5) 0.6641(3) 0.1025(2) 0.0509 1.0000 Uani .
C42 C -0.1577(4) 0.7601(3) 0.2520(3) 0.0483 1.0000 Uani .
C43 C 0.6487(3) 0.3417(2) 0.1994(2) 0.0319 1.0000 Uani .
C44 C 0.6371(4) 0.3878(3) 0.1303(2) 0.0355 1.0000 Uani .
C45 C 0.6113(4) 0.4815(3) 0.1354(2) 0.0399 1.0000 Uani .
C46 C 0.6133(3) 0.4955(2) 0.2119(3) 0.0399 1.0000 Uani .
C47 C 0.5334(4) 0.5586(3) 0.2617(3) 0.0449 1.0000 Uani .
C48 C 0.5091(4) 0.5110(3) 0.3298(3) 0.0439 1.0000 Uani .
C49 C 0.5623(4) 0.4172(3) 0.3240(2) 0.0416 1.0000 Uani .
C50 C 0.6381(4) 0.4084(3) 0.2484(2) 0.0372 1.0000 Uani .
C51 C 0.6738(4) 0.2411(2) 0.2161(3) 0.0391 1.0000 Uani .
C52 C 0.6454(5) 0.3406(3) 0.0635(2) 0.0463 1.0000 Uani .
C53 C 0.5975(5) 0.5510(3) 0.0731(3) 0.0582 1.0000 Uani .
C54 C 0.4927(5) 0.6588(3) 0.2452(4) 0.0655 1.0000 Uani .
C55 C 0.4337(5) 0.5544(4) 0.3988(3) 0.0613 1.0000 Uani .
C56 C 0.5537(5) 0.3473(3) 0.3878(2) 0.0509 1.0000 Uani .
H91 H 0.3785 0.2474 0.0108 0.0528 1.0000 Uiso R
H92 H 0.2467 0.2514 0.0702 0.0528 1.0000 Uiso R
H93 H 0.2409 0.2623 -0.0110 0.0529 1.0000 Uiso R
H101 H 0.4656 0.1202 -0.1351 0.0492 1.0000 Uiso R
H102 H 0.3217 0.1806 -0.1216 0.0494 1.0000 Uiso R
H103 H 0.3421 0.0851 -0.1473 0.0491 1.0000 Uiso R
H111 H 0.4642 -0.1170 -0.0773 0.0496 1.0000 Uiso R
H112 H 0.3134 -0.1301 -0.0514 0.0494 1.0000 Uiso R
H113 H 0.3562 -0.0613 -0.1162 0.0501 1.0000 Uiso R
H121 H 0.3215 -0.2076 0.0948 0.0532 1.0000 Uiso R
H122 H 0.1833 -0.1837 0.0721 0.0528 1.0000 Uiso R
H123 H 0.1875 -0.1982 0.1547 0.0533 1.0000 Uiso R
H131 H 0.0685 -0.0321 0.2787 0.0489 1.0000 Uiso R
H132 H -0.0385 -0.0224 0.2308 0.0490 1.0000 Uiso R
H133 H 0.0575 -0.1138 0.2379 0.0488 1.0000 Uiso R
H141 H 0.1509 0.1327 0.2476 0.0485 1.0000 Uiso R
H142 H 0.1477 0.1992 0.1789 0.0482 1.0000 Uiso R
H143 H 0.0237 0.1509 0.2127 0.0483 1.0000 Uiso R
H231 H 0.9002 0.2288 0.4990 0.0476 1.0000 Uiso R
H232 H 0.7919 0.2307 0.5720 0.0475 1.0000 Uiso R
H233 H 0.7455 0.2470 0.4980 0.0475 1.0000 Uiso R
H241 H 0.9641 0.1138 0.3664 0.0425 1.0000 Uiso R
H242 H 0.8157 0.1685 0.3832 0.0421 1.0000 Uiso R
H243 H 0.8428 0.0749 0.3494 0.0423 1.0000 Uiso R
H251 H 0.9587 -0.1203 0.4080 0.0442 1.0000 Uiso R
H252 H 0.8168 -0.1473 0.4475 0.0440 1.0000 Uiso R
H253 H 0.8262 -0.0740 0.3835 0.0431 1.0000 Uiso R
H261 H 0.8104 -0.2239 0.5898 0.0477 1.0000 Uiso R
H262 H 0.6719 -0.2103 0.6486 0.0472 1.0000 Uiso R
H263 H 0.6731 -0.1903 0.5655 0.0477 1.0000 Uiso R
H271 H 0.5777 -0.0409 0.7763 0.0438 1.0000 Uiso R
H272 H 0.4739 -0.0393 0.7278 0.0436 1.0000 Uiso R
H273 H 0.5753 -0.1280 0.7406 0.0440 1.0000 Uiso R
H281 H 0.6637 0.1047 0.7525 0.0501 1.0000 Uiso R
H282 H 0.7002 0.1728 0.6856 0.0505 1.0000 Uiso R
H283 H 0.5561 0.1460 0.7062 0.0500 1.0000 Uiso R
H371 H -0.2295 0.6160 0.4761 0.0615 1.0000 Uiso R
H372 H -0.2712 0.6904 0.4190 0.0618 1.0000 Uiso R
H373 H -0.1250 0.6721 0.4318 0.0606 1.0000 Uiso R
H381 H -0.1643 0.3983 0.4715 0.0608 1.0000 Uiso R
H382 H -0.1085 0.4806 0.4920 0.0609 1.0000 Uiso R
H383 H -0.0049 0.3985 0.4521 0.0611 1.0000 Uiso R
H391 H -0.0951 0.3131 0.2984 0.0546 1.0000 Uiso R
H392 H -0.0005 0.3092 0.3542 0.0545 1.0000 Uiso R
H393 H 0.0519 0.3311 0.2683 0.0540 1.0000 Uiso R
H401 H -0.0403 0.4333 0.1137 0.0766 1.0000 Uiso R
H402 H 0.0887 0.4785 0.0893 0.0753 1.0000 Uiso R
H403 H 0.0805 0.4029 0.1516 0.0765 1.0000 Uiso R
H411 H -0.0410 0.6486 0.0656 0.0760 1.0000 Uiso R
H412 H -0.0257 0.7281 0.1077 0.0760 1.0000 Uiso R
H413 H 0.0971 0.6479 0.0871 0.0760 1.0000 Uiso R
H421 H -0.2556 0.7772 0.2682 0.0730 1.0000 Uiso R
H422 H -0.1158 0.7749 0.2886 0.0727 1.0000 Uiso R
H423 H -0.1265 0.7936 0.2060 0.0731 1.0000 Uiso R
H511 H 0.7713 0.2200 0.2079 0.0595 1.0000 Uiso R
H512 H 0.6336 0.2282 0.2670 0.0583 1.0000 Uiso R
H513 H 0.6362 0.2110 0.1849 0.0593 1.0000 Uiso R
H521 H 0.7275 0.2966 0.0555 0.0694 1.0000 Uiso R
H522 H 0.6478 0.3829 0.0209 0.0690 1.0000 Uiso R
H523 H 0.5669 0.3100 0.0719 0.0694 1.0000 Uiso R
H531 H 0.6811 0.5733 0.0550 0.0874 1.0000 Uiso R
H532 H 0.5257 0.5997 0.0894 0.0871 1.0000 Uiso R
H533 H 0.5757 0.5266 0.0335 0.0874 1.0000 Uiso R
H541 H 0.5330 0.6925 0.2723 0.0982 1.0000 Uiso R
H542 H 0.3947 0.6764 0.2571 0.0978 1.0000 Uiso R
H543 H 0.5260 0.6714 0.1928 0.0975 1.0000 Uiso R
H551 H 0.4927 0.5858 0.4153 0.0923 1.0000 Uiso R
H552 H 0.3543 0.5964 0.3891 0.0920 1.0000 Uiso R
H553 H 0.4034 0.5091 0.4364 0.0923 1.0000 Uiso R
H561 H 0.6112 0.3561 0.4189 0.0760 1.0000 Uiso R
H562 H 0.4617 0.3511 0.4160 0.0754 1.0000 Uiso R
H563 H 0.5826 0.2886 0.3709 0.0764 1.0000 Uiso R

loop_
_atom_site_aniso_label
_atom_site_aniso_U_11
_atom_site_aniso_U_22
_atom_site_aniso_U_33
_atom_site_aniso_U_23
_atom_site_aniso_U_13
_atom_site_aniso_U_12
Ti1 0.0131(2) 0.0243(3) 0.0174(2) -0.00104(19) -0.00537(19) -0.00476(19)
Cl1 0.0216(3) 0.0436(4) 0.0179(3) 0.0052(3) -0.0080(3) -0.0168(3)
Cl2 0.0285(4) 0.0294(4) 0.0350(4) -0.0039(3) -0.0064(3) 0.0020(3)
C1 0.0170(14) 0.0327(17) 0.0246(15) 0.0029(12) -0.0076(11) -0.0117(12)
C2 0.0152(14) 0.0405(18) 0.0209(14) 0.0021(13) -0.0051(11) -0.0097(12)
C3 0.0130(13) 0.0334(17) 0.0235(15) -0.0009(12) -0.0029(11) -0.0032(12)
C4 0.0123(13) 0.0327(16) 0.0238(15) 0.0015(12) -0.0078(11) -0.0037(11)
C5 0.0186(14) 0.0269(15) 0.0241(15) 0.0050(12) -0.0099(12) -0.0038(12)
C6 0.0193(14) 0.0342(17) 0.0183(14) 0.0035(12) -0.0079(11) -0.0093(12)
C7 0.0249(15) 0.0361(17) 0.0168(13) -0.0033(12) -0.0091(12) -0.0112(13)
C8 0.0185(14) 0.0337(16) 0.0199(14) -0.0006(12) -0.0090(11) -0.0106(12)
C9 0.038(2) 0.0368(19) 0.0337(18) 0.0045(15) -0.0089(15) -0.0202(16)
C10 0.0285(17) 0.049(2) 0.0205(15) 0.0047(14) -0.0023(13) -0.0137(15)
C11 0.0233(16) 0.041(2) 0.0318(18) -0.0063(15) -0.0003(13) -0.0040(14)
C12 0.0340(19) 0.0267(17) 0.043(2) 0.0009(15) -0.0078(16) -0.0027(14)
C13 0.0307(18) 0.046(2) 0.0214(15) 0.0035(14) -0.0025(13) -0.0165(15)
C14 0.0375(19) 0.0393(19) 0.0228(16) -0.0083(14) -0.0030(14) -0.0160(15)
Ti2 0.0143(2) 0.0195(2) 0.0191(2) -0.00006(19) -0.00627(19) -0.00350(19)
Cl3 0.0231(4) 0.0415(4) 0.0213(3) 0.0085(3) -0.0097(3) -0.0164(3)
Cl4 0.0289(4) 0.0257(4) 0.0417(5) -0.0069(3) -0.0120(3) 0.0054(3)
C15 0.0192(14) 0.0246(15) 0.0224(14) 0.0004(11) -0.0067(11) -0.0065(11)
C16 0.0135(13) 0.0288(15) 0.0207(14) 0.0020(12) -0.0036(11) -0.0073(11)
C17 0.0169(14) 0.0254(15) 0.0208(14) -0.0015(11) -0.0036(11) -0.0012(11)
C18 0.0161(13) 0.0212(14) 0.0232(14) 0.0003(11) -0.0078(11) -0.0010(11)
C19 0.0200(14) 0.0223(14) 0.0235(14) 0.0051(11) -0.0070(12) -0.0035(11)
C20 0.0198(14) 0.0274(15) 0.0214(14) 0.0033(12) -0.0093(11) -0.0060(12)
C21 0.0235(15) 0.0285(16) 0.0181(14) -0.0008(12) -0.0076(11) -0.0044(12)
C22 0.0153(13) 0.0250(15) 0.0218(14) -0.0006(11) -0.0083(11) -0.0059(11)
C23 0.0398(19) 0.0266(17) 0.0335(18) 0.0019(13) -0.0134(15) -0.0161(14)
C24 0.0256(16) 0.0356(18) 0.0225(15) 0.0026(13) -0.0034(12) -0.0090(13)
C25 0.0270(16) 0.0305(17) 0.0257(16) -0.0041(13) -0.0019(13) -0.0035(13)
C26 0.0309(17) 0.0237(16) 0.0381(19) 0.0016(14) -0.0073(15) -0.0046(13)
C27 0.0289(17) 0.0351(18) 0.0212(15) 0.0050(13) -0.0038(13) -0.0089(14)
C28 0.041(2) 0.0362(19) 0.0249(16) -0.0071(14) -0.0081(14) -0.0082(15)
Ti3 0.0164(3) 0.0223(3) 0.0346(3) -0.0077(2) -0.0094(2) -0.0025(2)
Ti4 0.0156(2) 0.0213(3) 0.0290(3) -0.0056(2) -0.0076(2) -0.0023(2)
Cl5 0.0251(4) 0.0251(4) 0.0388(4) 0.0038(3) -0.0063(3) -0.0012(3)
Cl6 0.0241(4) 0.0283(4) 0.0322(4) -0.0011(3) -0.0053(3) -0.0006(3)
Cl7 0.0349(5) 0.0261(4) 0.0628(6) -0.0156(4) -0.0229(4) -0.0020(3)
Cl8 0.0395(5) 0.0262(4) 0.0454(5) -0.0087(3) -0.0164(4) -0.0077(3)
C29 0.0224(16) 0.0348(19) 0.042(2) -0.0080(15) -0.0061(14) -0.0033(14)
C30 0.0250(16) 0.0312(17) 0.041(2) -0.0086(15) -0.0049(14) -0.0066(13)
C31 0.0270(16) 0.0271(17) 0.0397(19) 0.0005(14) -0.0101(14) -0.0089(13)
C32 0.0189(14) 0.0261(16) 0.0404(18) -0.0003(13) -0.0120(13) -0.0090(12)
C33 0.0349(19) 0.045(2) 0.040(2) 0.0046(16) -0.0207(16) -0.0187(16)
C34 0.0333(19) 0.046(2) 0.041(2) 0.0152(17) -0.0229(16) -0.0135(16)
C35 0.0284(18) 0.0329(19) 0.057(2) 0.0050(17) -0.0239(17) -0.0053(14)
C36 0.0182(15) 0.0272(16) 0.053(2) -0.0028(15) -0.0126(15) -0.0035(12)
C37 0.037(2) 0.035(2) 0.044(2) -0.0117(17) -0.0016(17) 0.0019(16)
C38 0.047(2) 0.035(2) 0.038(2) -0.0001(16) -0.0059(17) -0.0094(17)
C39 0.0365(19) 0.0258(17) 0.047(2) -0.0054(15) -0.0080(16) -0.0100(14)
C40 0.060(3) 0.054(3) 0.046(2) -0.004(2) -0.022(2) -0.018(2)
C41 0.063(3) 0.056(3) 0.040(2) 0.014(2) -0.023(2) -0.021(2)
C42 0.040(2) 0.0264(19) 0.083(3) 0.008(2) -0.032(2) -0.0024(16)
C43 0.0202(15) 0.0313(18) 0.042(2) -0.0017(15) -0.0045(14) -0.0032(13)
C44 0.0211(16) 0.045(2) 0.0336(18) -0.0004(16) 0.0011(14) -0.0003(14)
C45 0.0248(17) 0.042(2) 0.050(2) -0.0023(18) 0.0012(16) -0.0123(15)
C46 0.0149(15) 0.0262(17) 0.080(3) -0.0071(18) -0.0076(17) -0.0077(13)
C47 0.0313(19) 0.0283(19) 0.080(3) -0.0170(19) -0.016(2) -0.0057(15)
C48 0.033(2) 0.051(2) 0.056(3) -0.013(2) -0.0236(19) -0.0060(17)
C49 0.0252(18) 0.067(3) 0.037(2) -0.0154(19) -0.0168(16) 0.0001(17)
C50 0.0231(17) 0.0332(19) 0.060(2) -0.0076(17) -0.0178(17) -0.0030(14)
C51 0.0292(18) 0.0241(17) 0.060(3) -0.0036(16) -0.0064(17) 0.0000(14)
C52 0.048(2) 0.043(2) 0.035(2) -0.0021(17) 0.0017(18) 0.0070(19)
C53 0.049(3) 0.036(2) 0.076(3) 0.006(2) 0.006(2) -0.006(2)
C54 0.040(2) 0.027(2) 0.132(5) -0.018(3) -0.018(3) -0.0088(18)
C55 0.055(3) 0.063(3) 0.077(4) -0.036(3) -0.033(3) 0.002(2)
C56 0.051(3) 0.061(3) 0.040(2) -0.014(2) -0.023(2) 0.016(2)

loop_
_atom_type_symbol
_atom_type_scat_dispersion_real
_atom_type_scat_dispersion_imag
_atom_type_scat_Cromer_Mann_a1
_atom_type_scat_Cromer_Mann_b1
_atom_type_scat_Cromer_Mann_a2
_atom_type_scat_Cromer_Mann_b2
_atom_type_scat_Cromer_Mann_a3
_atom_type_scat_Cromer_Mann_b3
_atom_type_scat_Cromer_Mann_a4
_atom_type_scat_Cromer_Mann_b4
_atom_type_scat_Cromer_Mann_c
_atom_type_scat_source
C 0.0033 0.0016 2.3100 20.8439 1.0200 10.2075 1.5886 0.5687 0.8650 51.6512 0.2156 'International Tables Vol C 4.2.6.8 and 6.1.1.4'
H 0.0000 0.0000 0.4930 10.5109 0.3229 26.1257 0.1402 3.1424 0.0408 57.7998 0.0030 'International Tables Vol C 4.2.6.8 and 6.1.1.4'
Cl 0.1484 0.1585 11.4604 0.0104 7.1964 1.1662 6.2556 18.5194 1.6455 47.7784 -9.5574 'International Tables Vol C 4.2.6.8 and 6.1.1.4'
Ti 0.2776 0.4457 9.7595 7.8508 7.3558 0.5000 1.6991 35.6338 1.9021 116.1050 1.2807 'International Tables Vol C 4.2.6.8 and 6.1.1.4'

loop_
_geom_angle_atom_site_label_1
_geom_angle_site_symmetry_1
_geom_angle_atom_site_label_2
_geom_angle_atom_site_label_3
_geom_angle
_geom_angle_publ_flag
Cl1 2_555 Ti1 Cl1 80.06(3) yes
Cl1 2_555 Ti1 Cl2 88.56(3) yes
Cl1 . Ti1 Cl2 92.71(3) yes
Cl1 2_555 Ti1 C1 105.42(8) yes
Cl1 . Ti1 C1 173.58(8) yes
Cl2 . Ti1 C1 84.18(8) yes
Cl1 2_555 Ti1 C2 80.37(7) yes
Cl1 . Ti1 C2 153.34(8) yes
Cl2 . Ti1 C2 104.71(9) yes
C1 . Ti1 C2 32.96(11) yes
Cl1 2_555 Ti1 C3 84.70(8) yes
Cl1 . Ti1 C3 125.61(9) yes
Cl2 . Ti1 C3 138.90(9) yes
C1 . Ti1 C3 59.05(12) yes
C2 . Ti1 C3 34.20(11) yes
Cl1 2_555 Ti1 C4 121.14(9) yes
Cl1 . Ti1 C4 118.48(9) yes
Cl2 . Ti1 C4 138.69(10) yes
C1 . Ti1 C4 61.82(12) yes
C2 . Ti1 C4 58.94(11) yes
Cl1 2_555 Ti1 C5 130.55(9) yes
Cl1 . Ti1 C5 83.65(8) yes
Cl2 . Ti1 C5 138.80(9) yes
C1 . Ti1 C5 94.98(11) yes
C2 . Ti1 C5 95.59(11) yes
Cl1 2_555 Ti1 C6 157.33(8) yes
Cl1 . Ti1 C6 81.04(7) yes
Cl2 . Ti1 C6 104.76(8) yes
C1 . Ti1 C6 94.29(10) yes
C2 . Ti1 C6 112.81(10) yes
Cl1 2_555 Ti1 C7 169.24(9) yes
Cl1 . Ti1 C7 107.79(8) yes
Cl2 . Ti1 C7 83.78(9) yes
C1 . Ti1 C7 66.34(11) yes
C2 . Ti1 C7 94.24(11) yes
Cl1 2_555 Ti1 C8 138.55(9) yes
Cl1 . Ti1 C8 139.59(9) yes
Cl2 . Ti1 C8 98.47(9) yes
C1 . Ti1 C8 36.15(11) yes
C2 . Ti1 C8 58.29(11) yes
C3 . Ti1 C4 37.72(11) yes
C3 . Ti1 C5 67.97(11) yes
C4 . Ti1 C5 37.00(11) yes
C3 . Ti1 C6 96.29(11) yes
C4 . Ti1 C6 59.01(11) yes
C5 . Ti1 C6 34.08(11) yes
C3 . Ti1 C7 96.10(11) yes
C4 . Ti1 C7 62.19(12) yes
C5 . Ti1 C7 58.93(12) yes
C6 . Ti1 C7 33.35(11) yes
C3 . Ti1 C8 63.34(12) yes
C4 . Ti1 C8 40.22(12) yes
C5 . Ti1 C8 62.62(12) yes
C6 . Ti1 C8 58.58(11) yes
C7 . Ti1 C8 36.44(11) yes
Ti1 2_555 Cl1 Ti1 99.94(3) yes
Ti1 . C1 C2 76.81(18) yes
Ti1 . C1 C8 60.57(15) yes
C2 . C1 C8 106.8(3) yes
Ti1 . C1 C9 129.1(2) yes
C2 . C1 C9 126.2(3) yes
C8 . C1 C9 126.9(3) yes
C1 . C2 Ti1 70.24(17) yes
C1 . C2 C3 110.9(3) yes
Ti1 . C2 C3 64.86(16) yes
C1 . C2 C10 124.7(3) yes
Ti1 . C2 C10 131.4(2) yes
C3 . C2 C10 124.4(3) yes
Ti1 . C3 C2 80.94(18) yes
Ti1 . C3 C4 63.62(16) yes
C2 . C3 C4 106.6(3) yes
Ti1 . C3 C11 121.2(2) yes
C2 . C3 C11 126.4(3) yes
C4 . C3 C11 127.0(3) yes
C3 . C4 Ti1 78.66(17) yes
C3 . C4 C5 129.9(3) yes
Ti1 . C4 C5 80.58(17) yes
C3 . C4 C8 107.4(3) yes
Ti1 . C4 C8 70.84(16) yes
C5 . C4 C8 107.8(3) yes
Ti1 . C5 C4 62.41(16) yes
Ti1 . C5 C6 79.30(18) yes
C4 . C5 C6 107.0(3) yes
Ti1 . C5 C12 124.8(2) yes
C4 . C5 C12 126.9(3) yes
C6 . C5 C12 126.0(3) yes
C5 . C6 Ti1 66.62(16) yes
C5 . C6 C7 110.5(3) yes
Ti1 . C6 C7 69.38(17) yes
C5 . C6 C13 125.4(3) yes
Ti1 . C6 C13 129.7(2) yes
C7 . C6 C13 124.1(3) yes
Ti1 . C7 C6 77.27(17) yes
Ti1 . C7 C8 61.31(15) yes
C6 . C7 C8 106.8(3) yes
Ti1 . C7 C14 127.0(2) yes
C6 . C7 C14 125.8(3) yes
C8 . C7 C14 127.4(3) yes
C4 . C8 C1 108.0(3) yes
C4 . C8 C7 107.9(3) yes
C1 . C8 C7 132.9(3) yes
C4 . C8 Ti1 68.94(16) yes
C1 . C8 Ti1 83.27(17) yes
C7 . C8 Ti1 82.25(17) yes
C1 . C9 H91 109.4 no
C1 . C9 H92 110.6 no
H91 . C9 H92 108.2 no
C1 . C9 H93 111.5 no
H91 . C9 H93 108.1 no
H92 . C9 H93 109.0 no
C2 . C10 H101 110.8 no
C2 . C10 H102 111.9 no
H101 . C10 H102 109.6 no
C2 . C10 H103 109.3 no
H101 . C10 H103 107.4 no
H102 . C10 H103 107.7 no
C3 . C11 H111 112.6 no
C3 . C11 H112 111.5 no
H111 . C11 H112 107.8 no
C3 . C11 H113 109.3 no
H111 . C11 H113 107.7 no
H112 . C11 H113 107.8 no
C5 . C12 H121 111.5 no
C5 . C12 H122 112.2 no
H121 . C12 H122 107.0 no
C5 . C12 H123 110.0 no
H121 . C12 H123 107.4 no
H122 . C12 H123 108.5 no
C6 . C13 H131 109.6 no
C6 . C13 H132 110.4 no
H131 . C13 H132 109.0 no
C6 . C13 H133 110.6 no
H131 . C13 H133 108.4 no
H132 . C13 H133 108.7 no
C7 . C14 H141 109.1 no
C7 . C14 H142 110.5 no
H141 . C14 H142 109.4 no
C7 . C14 H143 108.8 no
H141 . C14 H143 109.6 no
H142 . C14 H143 109.5 no
Cl3 2_656 Ti2 Cl3 80.13(3) yes
Cl3 2_656 Ti2 Cl4 87.91(3) yes
Cl3 . Ti2 Cl4 93.76(4) yes
Cl3 2_656 Ti2 C15 103.77(8) yes
Cl3 . Ti2 C15 175.81(8) yes
Cl4 . Ti2 C15 84.89(8) yes
Cl3 2_656 Ti2 C16 79.02(7) yes
Cl3 . Ti2 C16 150.83(8) yes
Cl4 . Ti2 C16 105.60(8) yes
C15 . Ti2 C16 33.06(10) yes
Cl3 2_656 Ti2 C17 84.43(8) yes
Cl3 . Ti2 C17 123.36(8) yes
Cl4 . Ti2 C17 139.83(8) yes
C15 . Ti2 C17 59.11(11) yes
C16 . Ti2 C17 34.24(10) yes
Cl3 2_656 Ti2 C18 121.03(9) yes
Cl3 . Ti2 C18 117.52(9) yes
Cl4 . Ti2 C18 139.20(9) yes
C15 . Ti2 C18 61.95(11) yes
C16 . Ti2 C18 59.00(11) yes
Cl3 2_656 Ti2 C19 131.69(8) yes
Cl3 . Ti2 C19 83.27(8) yes
Cl4 . Ti2 C19 138.41(8) yes
C15 . Ti2 C19 95.09(11) yes
C16 . Ti2 C19 95.66(10) yes
Cl3 2_656 Ti2 C20 158.94(8) yes
Cl3 . Ti2 C20 82.13(7) yes
Cl4 . Ti2 C20 104.54(8) yes
C15 . Ti2 C20 94.35(10) yes
C16 . Ti2 C20 112.81(10) yes
Cl3 2_656 Ti2 C21 167.83(8) yes
Cl3 . Ti2 C21 109.44(8) yes
Cl4 . Ti2 C21 84.03(8) yes
C15 . Ti2 C21 66.50(11) yes
C16 . Ti2 C21 94.36(10) yes
Cl3 2_656 Ti2 C22 137.22(9) yes
Cl3 . Ti2 C22 140.47(9) yes
Cl4 . Ti2 C22 99.06(9) yes
C15 . Ti2 C22 36.30(10) yes
C16 . Ti2 C22 58.39(11) yes
C17 . Ti2 C18 37.60(11) yes
C17 . Ti2 C19 67.89(11) yes
C18 . Ti2 C19 37.01(11) yes
C17 . Ti2 C20 96.03(11) yes
C18 . Ti2 C20 58.87(11) yes
C19 . Ti2 C20 33.89(11) yes
C17 . Ti2 C21 95.87(11) yes
C18 . Ti2 C21 62.02(11) yes
C19 . Ti2 C21 58.65(11) yes
C20 . Ti2 C21 33.21(10) yes
C17 . Ti2 C22 63.19(11) yes
C18 . Ti2 C22 40.14(11) yes
C19 . Ti2 C22 62.52(11) yes
C20 . Ti2 C22 58.50(11) yes
C21 . Ti2 C22 36.45(11) yes
Ti2 2_656 Cl3 Ti2 99.87(3) yes
Ti2 . C15 C16 76.98(17) yes
Ti2 . C15 C22 61.45(15) yes
C16 . C15 C22 107.0(3) yes
Ti2 . C15 C23 128.2(2) yes
C16 . C15 C23 125.6(3) yes
C22 . C15 C23 127.4(3) yes
C15 . C16 Ti2 69.96(17) yes
C15 . C16 C17 111.0(3) yes
Ti2 . C16 C17 65.61(16) yes
C15 . C16 C24 123.6(3) yes
Ti2 . C16 C24 130.3(2) yes
C17 . C16 C24 125.3(3) yes
Ti2 . C17 C16 80.15(18) yes
Ti2 . C17 C18 63.60(16) yes
C16 . C17 C18 106.5(3) yes
Ti2 . C17 C25 122.0(2) yes
C16 . C17 C25 126.3(3) yes
C18 . C17 C25 127.2(3) yes
C17 . C18 Ti2 78.81(17) yes
C17 . C18 C19 130.1(3) yes
Ti2 . C18 C19 80.74(18) yes
C17 . C18 C22 107.5(3) yes
Ti2 . C18 C22 70.92(16) yes
C19 . C18 C22 107.8(3) yes
Ti2 . C19 C18 62.25(16) yes
Ti2 . C19 C20 79.27(18) yes
C18 . C19 C20 106.9(3) yes
Ti2 . C19 C26 124.3(2) yes
C18 . C19 C26 126.9(3) yes
C20 . C19 C26 126.1(3) yes
C19 . C20 Ti2 66.84(16) yes
C19 . C20 C21 110.6(3) yes
Ti2 . C20 C21 69.23(17) yes
C19 . C20 C27 125.7(3) yes
Ti2 . C20 C27 129.5(2) yes
C21 . C20 C27 123.7(3) yes
Ti2 . C21 C20 77.56(18) yes
Ti2 . C21 C22 61.52(15) yes
C20 . C21 C22 107.1(3) yes
Ti2 . C21 C28 126.6(2) yes
C20 . C21 C28 125.4(3) yes
C22 . C21 C28 127.5(3) yes
C18 . C22 C21 107.6(3) yes
C18 . C22 C15 107.7(3) yes
C21 . C22 C15 132.6(3) yes
C18 . C22 Ti2 68.93(16) yes
C21 . C22 Ti2 82.03(17) yes
C15 . C22 Ti2 82.24(17) yes
C15 . C23 H231 110.6 no
C15 . C23 H232 111.1 no
H231 . C23 H232 107.0 no
C15 . C23 H233 111.6 no
H231 . C23 H233 108.2 no
H232 . C23 H233 108.2 no
C16 . C24 H241 108.4 no
C16 . C24 H242 108.8 no
H241 . C24 H242 108.4 no
C16 . C24 H243 111.4 no
H241 . C24 H243 111.0 no
H242 . C24 H243 108.8 no
C17 . C25 H251 108.4 no
C17 . C25 H252 111.1 no
H251 . C25 H252 110.8 no
C17 . C25 H253 109.5 no
H251 . C25 H253 108.4 no
H252 . C25 H253 108.6 no
C19 . C26 H261 109.9 no
C19 . C26 H262 109.8 no
H261 . C26 H262 109.9 no
C19 . C26 H263 109.7 no
H261 . C26 H263 108.9 no
H262 . C26 H263 108.6 no
C20 . C27 H271 110.1 no
C20 . C27 H272 109.7 no
H271 . C27 H272 108.6 no
C20 . C27 H273 110.1 no
H271 . C27 H273 108.4 no
H272 . C27 H273 109.8 no
C21 . C28 H281 110.8 no
C21 . C28 H282 109.8 no
H281 . C28 H282 108.9 no
C21 . C28 H283 110.4 no
H281 . C28 H283 108.7 no
H282 . C28 H283 108.3 no
Cl5 . Ti3 Cl6 79.77(3) yes
Cl5 . Ti3 Cl7 89.42(4) yes
Cl6 . Ti3 Cl7 91.84(4) yes
Cl5 . Ti3 C29 171.46(9) yes
Cl6 . Ti3 C29 106.36(10) yes
Cl7 . Ti3 C29 84.50(9) yes
Cl5 . Ti3 C30 155.75(9) yes
Cl6 . Ti3 C30 80.75(9) yes
Cl7 . Ti3 C30 105.52(9) yes
C29 . Ti3 C30 32.74(12) yes
Cl5 . Ti3 C31 129.64(10) yes
Cl6 . Ti3 C31 83.90(9) yes
Cl7 . Ti3 C31 138.64(10) yes
C29 . Ti3 C31 57.88(13) yes
C30 . Ti3 C31 33.16(12) yes
Cl5 . Ti3 C32 122.05(10) yes
Cl6 . Ti3 C32 118.64(10) yes
Cl7 . Ti3 C32 138.01(10) yes
C29 . Ti3 C32 60.65(13) yes
C30 . Ti3 C32 57.21(13) yes
Cl5 . Ti3 C33 86.00(10) yes
Cl6 . Ti3 C33 127.32(11) yes
Cl7 . Ti3 C33 138.73(11) yes
C29 . Ti3 C33 94.61(14) yes
C30 . Ti3 C33 94.49(13) yes
Cl5 . Ti3 C34 82.84(10) yes
Cl6 . Ti3 C34 155.49(11) yes
Cl7 . Ti3 C34 105.17(10) yes
C29 . Ti3 C34 92.95(13) yes
C30 . Ti3 C34 110.56(12) yes
Cl5 . Ti3 C35 108.43(11) yes
Cl6 . Ti3 C35 170.64(11) yes
Cl7 . Ti3 C35 83.89(10) yes
C29 . Ti3 C35 65.01(14) yes
C30 . Ti3 C35 92.34(13) yes
Cl5 . Ti3 C36 140.55(12) yes
Cl6 . Ti3 C36 137.85(11) yes
Cl7 . Ti3 C36 98.62(10) yes
C29 . Ti3 C36 35.60(14) yes
C30 . Ti3 C36 57.10(13) yes
C31 . Ti3 C32 36.35(12) yes
C31 . Ti3 C33 67.29(13) yes
C32 . Ti3 C33 37.69(14) yes
C31 . Ti3 C34 94.18(12) yes
C32 . Ti3 C34 58.22(13) yes
C33 . Ti3 C34 33.57(14) yes
C31 . Ti3 C35 93.79(13) yes
C32 . Ti3 C35 61.33(13) yes
C33 . Ti3 C35 59.15(14) yes
C34 . Ti3 C35 33.56(14) yes
C31 . Ti3 C36 61.57(13) yes
C32 . Ti3 C36 39.39(13) yes
C33 . Ti3 C36 62.70(15) yes
C34 . Ti3 C36 57.75(14) yes
C35 . Ti3 C36 35.69(14) yes
Cl5 . Ti4 Cl6 80.51(3) yes
Cl5 . Ti4 Cl8 93.48(4) yes
Cl6 . Ti4 Cl8 84.56(4) yes
Cl5 . Ti4 C43 139.13(10) yes
Cl6 . Ti4 C43 139.24(10) yes
Cl8 . Ti4 C43 83.93(9) yes
Cl5 . Ti4 C44 105.39(9) yes
Cl6 . Ti4 C44 167.26(10) yes
Cl8 . Ti4 C44 83.82(10) yes
C43 . Ti4 C44 33.74(13) yes
Cl5 . Ti4 C45 84.90(11) yes
Cl6 . Ti4 C45 159.52(11) yes
Cl8 . Ti4 C45 110.74(11) yes
C43 . Ti4 C45 58.69(14) yes
C44 . Ti4 C45 32.90(13) yes
Cl5 . Ti4 C46 101.07(11) yes
Cl6 . Ti4 C46 132.37(13) yes
Cl8 . Ti4 C46 141.84(12) yes
C43 . Ti4 C46 62.08(13) yes
C44 . Ti4 C46 58.40(15) yes
Cl5 . Ti4 C47 86.68(11) yes
Cl6 . Ti4 C47 98.70(11) yes
Cl8 . Ti4 C47 176.72(12) yes
C43 . Ti4 C47 93.80(13) yes
C44 . Ti4 C47 92.97(15) yes
Cl5 . Ti4 C48 106.91(10) yes
Cl6 . Ti4 C48 77.78(11) yes
Cl8 . Ti4 C48 150.14(12) yes
C43 . Ti4 C48 93.88(13) yes
C44 . Ti4 C48 110.45(14) yes
Cl5 . Ti4 C49 140.47(12) yes
Cl6 . Ti4 C49 86.61(10) yes
Cl8 . Ti4 C49 122.44(12) yes
C43 . Ti4 C49 67.44(14) yes
C44 . Ti4 C49 95.23(13) yes
Cl5 . Ti4 C50 140.36(12) yes
Cl6 . Ti4 C50 124.14(13) yes
Cl8 . Ti4 C50 117.27(11) yes
C43 . Ti4 C50 36.37(14) yes
C44 . Ti4 C50 57.93(15) yes
C45 . Ti4 C46 37.51(16) yes
C45 . Ti4 C47 66.00(16) yes
C46 . Ti4 C47 35.09(15) yes
C45 . Ti4 C48 92.96(15) yes
C46 . Ti4 C48 55.96(17) yes
C47 . Ti4 C48 32.20(16) yes
C45 . Ti4 C49 95.73(15) yes
C46 . Ti4 C49 61.87(17) yes
C47 . Ti4 C49 58.45(17) yes
C48 . Ti4 C49 33.58(15) yes
C45 . Ti4 C50 61.91(16) yes
C46 . Ti4 C50 39.33(15) yes
C47 . Ti4 C50 61.19(14) yes
C48 . Ti4 C50 57.81(15) yes
C49 . Ti4 C50 37.68(15) yes
Ti3 . Cl5 Ti4 99.58(3) yes
Ti4 . Cl6 Ti3 99.61(3) yes
Ti3 . C29 C30 78.4(2) yes
Ti3 . C29 C36 60.25(18) yes
C30 . C29 C36 106.3(3) yes
Ti3 . C29 C37 127.7(3) yes
C30 . C29 C37 125.5(4) yes
C36 . C29 C37 128.2(3) yes
C29 . C30 Ti3 68.9(2) yes
C29 . C30 C31 110.2(3) yes
Ti3 . C30 C31 65.4(2) yes
C29 . C30 C38 126.0(3) yes
Ti3 . C30 C38 132.4(3) yes
C31 . C30 C38 123.9(3) yes
Ti3 . C31 C30 81.4(2) yes
Ti3 . C31 C32 61.96(17) yes
C30 . C31 C32 106.7(3) yes
Ti3 . C31 C39 124.5(2) yes
C30 . C31 C39 125.9(3) yes
C32 . C31 C39 127.3(3) yes
C31 . C32 Ti3 81.7(2) yes
C31 . C32 C33 130.3(3) yes
Ti3 . C32 C33 79.31(19) yes
C31 . C32 C36 108.6(3) yes
Ti3 . C32 C36 71.38(18) yes
C33 . C32 C36 107.9(3) yes
Ti3 . C33 C32 63.00(18) yes
Ti3 . C33 C34 81.3(2) yes
C32 . C33 C34 106.1(4) yes
Ti3 . C33 C40 125.0(3) yes
C32 . C33 C40 128.5(4) yes
C34 . C33 C40 125.2(4) yes
C33 . C34 Ti3 65.11(19) yes
C33 . C34 C35 111.0(3) yes
Ti3 . C34 C35 69.6(2) yes
C33 . C34 C41 125.5(4) yes
Ti3 . C34 C41 132.1(3) yes
C35 . C34 C41 123.5(4) yes
C34 . C35 Ti3 76.9(2) yes
C34 . C35 C36 105.4(3) yes
Ti3 . C35 C36 60.58(18) yes
C34 . C35 C42 129.5(4) yes
Ti3 . C35 C42 127.8(3) yes
C36 . C35 C42 125.1(4) yes
C29 . C36 C35 133.0(3) yes
C29 . C36 C32 108.2(3) yes
C35 . C36 C32 109.4(3) yes
C29 . C36 Ti3 84.1(2) yes
C35 . C36 Ti3 83.7(2) yes
C32 . C36 Ti3 69.23(18) yes
C29 . C37 H371 110.3 no
C29 . C37 H372 111.9 no
H371 . C37 H372 108.2 no
C29 . C37 H373 111.0 no
H371 . C37 H373 106.8 no
H372 . C37 H373 108.5 no
C30 . C38 H381 107.8 no
C30 . C38 H382 109.1 no
H381 . C38 H382 110.1 no
C30 . C38 H383 110.4 no
H381 . C38 H383 109.2 no
H382 . C38 H383 110.3 no
C31 . C39 H391 108.8 no
C31 . C39 H392 111.6 no
H391 . C39 H392 109.4 no
C31 . C39 H393 109.6 no
H391 . C39 H393 106.4 no
H392 . C39 H393 110.9 no
C33 . C40 H401 110.9 no
C33 . C40 H402 113.0 no
H401 . C40 H402 107.5 no
C33 . C40 H403 111.1 no
H401 . C40 H403 107.5 no
H402 . C40 H403 106.6 no
C34 . C41 H411 110.0 no
C34 . C41 H412 109.0 no
H411 . C41 H412 108.5 no
C34 . C41 H413 110.3 no
H411 . C41 H413 108.8 no
H412 . C41 H413 110.2 no
C35 . C42 H421 110.3 no
C35 . C42 H422 110.8 no
H421 . C42 H422 108.4 no
C35 . C42 H423 109.0 no
H421 . C42 H423 109.2 no
H422 . C42 H423 109.2 no
Ti4 . C43 C44 79.9(2) yes
Ti4 . C43 C50 62.52(19) yes
C44 . C43 C50 106.7(3) yes
Ti4 . C43 C51 124.2(2) yes
C44 . C43 C51 126.7(4) yes
C50 . C43 C51 126.6(4) yes
C43 . C44 Ti4 66.37(19) yes
C43 . C44 C45 111.0(4) yes
Ti4 . C44 C45 68.6(2) yes
C43 . C44 C52 123.1(4) yes
Ti4 . C44 C52 130.3(3) yes
C45 . C44 C52 125.8(4) yes
Ti4 . C45 C44 78.5(2) yes
Ti4 . C45 C46 61.00(19) yes
C44 . C45 C46 105.7(4) yes
Ti4 . C45 C53 128.7(3) yes
C44 . C45 C53 125.7(4) yes
C46 . C45 C53 128.4(4) yes
C45 . C46 Ti4 81.5(2) yes
C45 . C46 C47 131.9(4) yes
Ti4 . C46 C47 84.7(2) yes
C45 . C46 C50 107.0(3) yes
Ti4 . C46 C50 69.9(2) yes
C47 . C46 C50 110.8(4) yes
Ti4 . C47 C46 60.21(19) yes
Ti4 . C47 C48 78.5(2) yes
C46 . C47 C48 105.6(4) yes
Ti4 . C47 C54 128.5(3) yes
C46 . C47 C54 126.8(5) yes
C48 . C47 C54 127.4(5) yes
C47 . C48 Ti4 69.3(2) yes
C47 . C48 C49 111.5(4) yes
Ti4 . C48 C49 64.4(2) yes
C47 . C48 C55 122.9(4) yes
Ti4 . C48 C55 133.3(3) yes
C49 . C48 C55 125.6(5) yes
Ti4 . C49 C48 82.0(2) yes
Ti4 . C49 C50 63.12(19) yes
C48 . C49 C50 105.6(4) yes
Ti4 . C49 C56 125.6(3) yes
C48 . C49 C56 124.7(4) yes
C50 . C49 C56 129.2(4) yes
C49 . C50 C46 106.0(4) yes
C49 . C50 C43 130.6(4) yes
C46 . C50 C43 109.5(4) yes
C49 . C50 Ti4 79.2(2) yes
C46 . C50 Ti4 70.8(2) yes
C43 . C50 Ti4 81.1(2) yes
C43 . C51 H511 108.8 no
C43 . C51 H512 108.8 no
H511 . C51 H512 108.2 no
C43 . C51 H513 110.9 no
H511 . C51 H513 109.5 no
H512 . C51 H513 110.7 no
C44 . C52 H521 108.7 no
C44 . C52 H522 110.5 no
H521 . C52 H522 109.0 no
C44 . C52 H523 108.9 no
H521 . C52 H523 109.0 no
H522 . C52 H523 110.8 no
C45 . C53 H531 109.7 no
C45 . C53 H532 110.0 no
H531 . C53 H532 109.4 no
C45 . C53 H533 111.6 no
H531 . C53 H533 108.5 no
H532 . C53 H533 107.5 no
C47 . C54 H541 110.4 no
C47 . C54 H542 110.9 no
H541 . C54 H542 110.0 no
C47 . C54 H543 107.5 no
H541 . C54 H543 109.6 no
H542 . C54 H543 108.4 no
C48 . C55 H551 109.5 no
C48 . C55 H552 108.9 no
H551 . C55 H552 110.1 no
C48 . C55 H553 109.9 no
H551 . C55 H553 109.4 no
H552 . C55 H553 109.0 no
C49 . C56 H561 110.0 no
C49 . C56 H562 110.7 no
H561 . C56 H562 109.2 no
C49 . C56 H563 110.7 no
H561 . C56 H563 108.5 no
H562 . C56 H563 107.7 no

loop_
_geom_bond_atom_site_label_1
_geom_bond_atom_site_label_2
_geom_bond_site_symmetry_2
_geom_bond_distance
_geom_bond_publ_flag
Ti1 Cl1 2_555 2.4981(9) yes
Ti1 Cl1 . 2.4712(9) yes
Ti1 Cl2 . 2.3595(10) yes
Ti1 C1 . 2.432(3) yes
Ti1 C2 . 2.516(3) yes
Ti1 C3 . 2.306(3) yes
Ti1 C4 . 2.107(3) yes
Ti1 C5 . 2.345(3) yes
Ti1 C6 . 2.510(3) yes
Ti1 C7 . 2.409(3) yes
Ti1 C8 . 2.133(3) yes
C1 C2 . 1.406(5) yes
C1 C8 . 1.444(4) yes
C1 C9 . 1.492(5) yes
C2 C3 . 1.432(5) yes
C2 C10 . 1.502(4) yes
C3 C4 . 1.439(4) yes
C3 C11 . 1.498(5) yes
C4 C5 . 1.431(4) yes
C4 C8 . 1.458(5) yes
C5 C6 . 1.432(5) yes
C5 C12 . 1.498(5) yes
C6 C7 . 1.415(5) yes
C6 C13 . 1.502(4) yes
C7 C8 . 1.444(4) yes
C7 C14 . 1.495(5) yes
C9 H91 . 0.946 no
C9 H92 . 0.937 no
C9 H93 . 0.948 no
C10 H101 . 0.956 no
C10 H102 . 0.952 no
C10 H103 . 0.954 no
C11 H111 . 0.953 no
C11 H112 . 0.964 no
C11 H113 . 0.957 no
C12 H121 . 0.960 no
C12 H122 . 0.961 no
C12 H123 . 0.955 no
C13 H131 . 0.966 no
C13 H132 . 0.948 no
C13 H133 . 0.962 no
C14 H141 . 0.957 no
C14 H142 . 0.947 no
C14 H143 . 0.958 no
Ti2 Cl3 2_656 2.5102(9) yes
Ti2 Cl3 . 2.4519(9) yes
Ti2 Cl4 . 2.3579(9) yes
Ti2 C15 . 2.409(3) yes
Ti2 C16 . 2.499(3) yes
Ti2 C17 . 2.310(3) yes
Ti2 C18 . 2.109(3) yes
Ti2 C19 . 2.352(3) yes
Ti2 C20 . 2.514(3) yes
Ti2 C21 . 2.407(3) yes
Ti2 C22 . 2.136(3) yes
C15 C16 . 1.399(4) yes
C15 C22 . 1.440(4) yes
C15 C23 . 1.502(4) yes
C16 C17 . 1.427(4) yes
C16 C24 . 1.497(4) yes
C17 C18 . 1.437(4) yes
C17 C25 . 1.498(4) yes
C18 C19 . 1.435(4) yes
C18 C22 . 1.457(4) yes
C19 C20 . 1.427(4) yes
C19 C26 . 1.495(4) yes
C20 C21 . 1.410(4) yes
C20 C27 . 1.494(4) yes
C21 C22 . 1.444(4) yes
C21 C28 . 1.498(5) yes
C23 H231 . 0.960 no
C23 H232 . 0.957 no
C23 H233 . 0.968 no
C24 H241 . 0.960 no
C24 H242 . 0.966 no
C24 H243 . 0.964 no
C25 H251 . 0.962 no
C25 H252 . 0.948 no
C25 H253 . 0.957 no
C26 H261 . 0.957 no
C26 H262 . 0.957 no
C26 H263 . 0.962 no
C27 H271 . 0.958 no
C27 H272 . 0.959 no
C27 H273 . 0.959 no
C28 H281 . 0.964 no
C28 H282 . 0.954 no
C28 H283 . 0.964 no
Ti3 Cl5 . 2.5470(10) yes
Ti3 Cl6 . 2.4802(10) yes
Ti3 Cl7 . 2.3637(10) yes
Ti3 C29 . 2.453(4) yes
Ti3 C30 . 2.575(4) yes
Ti3 C31 . 2.368(3) yes
Ti3 C32 . 2.112(3) yes
Ti3 C33 . 2.329(4) yes
Ti3 C34 . 2.538(4) yes
Ti3 C35 . 2.443(4) yes
Ti3 C36 . 2.141(3) yes
Ti4 Cl5 . 2.4614(10) yes
Ti4 Cl6 . 2.5273(10) yes
Ti4 Cl8 . 2.3663(10) yes
Ti4 C43 . 2.357(3) yes
Ti4 C44 . 2.533(4) yes
Ti4 C45 . 2.408(4) yes
Ti4 C46 . 2.130(3) yes
Ti4 C47 . 2.443(4) yes
Ti4 C48 . 2.561(4) yes
Ti4 C49 . 2.331(4) yes
Ti4 C50 . 2.117(3) yes
C29 C30 . 1.422(5) yes
C29 C36 . 1.435(6) yes
C29 C37 . 1.508(5) yes
C30 C31 . 1.424(5) yes
C30 C38 . 1.482(6) yes
C31 C32 . 1.419(5) yes
C31 C39 . 1.507(5) yes
C32 C33 . 1.449(5) yes
C32 C36 . 1.434(5) yes
C33 C34 . 1.420(6) yes
C33 C40 . 1.483(6) yes
C34 C35 . 1.441(6) yes
C34 C41 . 1.490(6) yes
C35 C36 . 1.434(5) yes
C35 C42 . 1.514(5) yes
C37 H371 . 0.954 no
C37 H372 . 0.953 no
C37 H373 . 0.949 no
C38 H381 . 0.969 no
C38 H382 . 0.970 no
C38 H383 . 0.977 no
C39 H391 . 0.965 no
C39 H392 . 0.975 no
C39 H393 . 0.960 no
C40 H401 . 0.959 no
C40 H402 . 0.970 no
C40 H403 . 0.959 no
C41 H411 . 0.962 no
C41 H412 . 0.966 no
C41 H413 . 0.959 no
C42 H421 . 0.966 no
C42 H422 . 0.964 no
C42 H423 . 0.970 no
C43 C44 . 1.429(5) yes
C43 C50 . 1.415(5) yes
C43 C51 . 1.509(5) yes
C44 C45 . 1.404(6) yes
C44 C52 . 1.490(6) yes
C45 C46 . 1.483(6) yes
C45 C53 . 1.504(6) yes
C46 C47 . 1.411(6) yes
C46 C50 . 1.429(6) yes
C47 C48 . 1.392(7) yes
C47 C54 . 1.516(6) yes
C48 C49 . 1.430(6) yes
C48 C55 . 1.489(7) yes
C49 C50 . 1.451(6) yes
C49 C56 . 1.510(7) yes
C51 H511 . 0.969 no
C51 H512 . 0.961 no
C51 H513 . 0.969 no
C52 H521 . 0.959 no
C52 H522 . 0.970 no
C52 H523 . 0.978 no
C53 H531 . 0.954 no
C53 H532 . 0.955 no
C53 H533 . 0.955 no
C54 H541 . 0.965 no
C54 H542 . 0.965 no
C54 H543 . 0.974 no
C55 H551 . 0.960 no
C55 H552 . 0.974 no
C55 H553 . 0.969 no
C56 H561 . 0.961 no
C56 H562 . 0.957 no
C56 H563 . 0.948 no
